data_2006759
loop_
_publ_author_name
' Philip J. Cox'
' R. Alan Howie'
' Helena Rufino'
' James L. Wardell'

_publ_section_title
;
 Two Tosylated
 1,2-<i>O</i>-Isopropylidene-\a-<small>D</small>-xylofuranoses
;
_journal_issue 12
_journal_name_full 'Acta Crystallographica Section C'
_journal_page_first 1939
_journal_page_last 1941
_journal_paper_doi 10.1107/S0108270197010810
_journal_volume 53
_journal_year 1997
_chemical_formula_sum 'C15 H20 O7 S'
_chemical_formula_weight 344.37
_chemical_melting_point 407.6(5)
_chemical_name_systematic
;
1,2-O-isopropylidene-5-O-p-tosyl-\a-D-xylofuranose
;
_space_group_IT_number 19
_symmetry_cell_setting orthorhombic
_symmetry_space_group_name_Hall 'P 2ac 2ab'
_symmetry_space_group_name_H-M 'P 21 21 21'
_audit_creation_method SHELXL
_cell_angle_alpha 90.00
_cell_angle_beta 90.00
_cell_angle_gamma 90.00
_cell_formula_units_Z 4
_cell_length_a 5.717(10)
_cell_length_b 10.051(13)
_cell_length_c 29.07(3)
_cell_measurement_reflns_used 14
_cell_measurement_temperature 293(2)
_cell_measurement_theta_max 16.9
_cell_measurement_theta_min 10.9
_cell_volume 1670(4)
_computing_molecular_graphics 'ZORTEP (Zsolnai, 1996)'
_computing_structure_refinement 'SHELXL93 (Sheldrick, 1993)'
_computing_structure_solution 'SHELXS86 (Sheldrick, 1990)'
_diffrn_ambient_temperature 293(2)
_diffrn_measurement_device 'Nicolet P3 diffractometer'
_diffrn_measurement_method '\w scans'
_diffrn_radiation_monochromator graphite
_diffrn_radiation_source 'fine-focus sealed tube'
_diffrn_radiation_type MoK\a
_diffrn_radiation_wavelength 0.71073
_diffrn_reflns_av_R_equivalents 0.0000
_diffrn_reflns_av_sigmaI/netI 0.0673
_diffrn_reflns_limit_h_max 6
_diffrn_reflns_limit_h_min 0
_diffrn_reflns_limit_k_max 11
_diffrn_reflns_limit_k_min 0
_diffrn_reflns_limit_l_max 34
_diffrn_reflns_limit_l_min 0
_diffrn_reflns_number 1737
_diffrn_reflns_theta_max 24.99
_diffrn_reflns_theta_min 1.40
_diffrn_standards_decay_% 2.4
_diffrn_standards_interval_count 50
_diffrn_standards_number 2
_exptl_absorpt_coefficient_mu 0.226
_exptl_absorpt_correction_type none
_exptl_crystal_colour colourless
_exptl_crystal_density_diffrn 1.370
_exptl_crystal_density_meas ?
_exptl_crystal_description block
_exptl_crystal_F_000 728
_exptl_crystal_size_max 0.50
_exptl_crystal_size_mid 0.26
_exptl_crystal_size_min 0.14
_refine_diff_density_max 0.21
_refine_diff_density_min -0.21
_refine_ls_abs_structure_details 'Flack (1983)'
_refine_ls_abs_structure_Flack '-0.6(2) (not reliably determined)'
_refine_ls_extinction_method none
_refine_ls_goodness_of_fit_all 1.014
_refine_ls_goodness_of_fit_obs 1.153
_refine_ls_hydrogen_treatment r?
_refine_ls_matrix_type full
_refine_ls_number_parameters 211
_refine_ls_number_reflns 1736
_refine_ls_number_restraints 0
_refine_ls_restrained_S_all 1.242
_refine_ls_restrained_S_obs 1.153
_refine_ls_R_factor_all 0.1060
_refine_ls_R_factor_obs .0568
_refine_ls_shift/esd_max 0.002
_refine_ls_shift/esd_mean 0.000
_refine_ls_structure_factor_coef Fsqd
_refine_ls_weighting_details 'w = 1/[\s^2^(Fo^2^)+(0.0530P)^2^] where P=(Fo^2^+2Fc^2^)/3'
_refine_ls_weighting_scheme calc
_refine_ls_wR_factor_all 0.1484
_refine_ls_wR_factor_obs .1061
_reflns_number_observed 1110
_reflns_number_total 1737
_reflns_observed_criterion >2sigma(I)
_cod_data_source_file bm1152.cif
_cod_data_source_block 1
_cod_depositor_comments
;
The following automatic conversions were performed:
'_geom_bond_publ_flag' value 'Y' changed to 'y' according to
'/home/saulius/struct/CIF-dictionaries/cif_core.dic' dictionary named
'cif_core.dic' version 2.4.1 from 2010-06-29 (4
times).

'_geom_bond_publ_flag' value 'N' changed to 'n' according to
'/home/saulius/struct/CIF-dictionaries/cif_core.dic' dictionary named
'cif_core.dic' version 2.4.1 from 2010-06-29 (21 time).

Automatic conversion script
Id: cif_fix_enum 1527 2010-12-29 10:47:43Z saulius 

The following automatic conversions were performed:

'_chemical_melting_point' value '134-135\%C' was changed to
'407.6(5)' - it was converted from degrees Celsius(C) to Kelvins(K),
the average value was taken and precision was estimated.

Automatic conversion script
Id: cif_fix_values 1646 2011-03-28 12:23:43Z adriana 

The following automatic conversions were performed:

'_chemical_melting_point' value '134-135\%C' was changed to
'407.6(5)' - it was converted from degrees Celsius(C) to Kelvins(K),
the average value was taken and precision was
estimated.

'_geom_bond_publ_flag' value 'Y' changed to 'y' according
to /home/saulius/struct/CIF-dictionaries/cif_core.dic dictionary
named 'cif_core.dic' version 2.4.1 from 2010-06-29 (4
times).

'_geom_bond_publ_flag' value 'N' changed to 'n' according to
/home/saulius/struct/CIF-dictionaries/cif_core.dic dictionary named
'cif_core.dic' version 2.4.1 from 2010-06-29 (21
time).

'_geom_angle_publ_flag' value 'Y' changed to 'y' according to
/home/saulius/struct/CIF-dictionaries/cif_core.dic dictionary named
'cif_core.dic' version 2.4.1 from 2010-06-29 (6
times).

'_geom_angle_publ_flag' value 'N' changed to 'n' according
to /home/saulius/struct/CIF-dictionaries/cif_core.dic dictionary
named 'cif_core.dic' version 2.4.1 from 2010-06-29 (33
times).

'_geom_torsion_publ_flag' value 'N' changed to 'n' according
to /home/saulius/struct/CIF-dictionaries/cif_core.dic dictionary
named 'cif_core.dic' version 2.4.1 from 2010-06-29 (46
times).

'_geom_torsion_publ_flag' value 'Y' changed to 'y' according
to /home/saulius/struct/CIF-dictionaries/cif_core.dic dictionary
named 'cif_core.dic' version 2.4.1 from 2010-06-29 (2 times).

Automatic conversion script
Id: cif_fix_values 1715 2011-07-08 13:25:40Z adriana 

The following automatic conversions were performed:

'_exptl_crystal_density_meas' value 'not measured' was changed to '?'
- the value is perceived as not measured.

Automatic conversion script
Id: cif_fix_values 3008 2015-01-20 13:52:24Z robertas 

The following automatic conversions were performed:

'_refine_ls_weighting_scheme' value 'calc w =
1/[\s^2^(Fo^2^)+(0.0530P)^2^] where P=(Fo^2^+2Fc^2^)/3' was changed
to 'calc'. New tag '_refine_ls_weighting_details' was created. The
value of the new tag was set to 'w = 1/[\s^2^(Fo^2^)+(0.0530P)^2^]
where P=(Fo^2^+2Fc^2^)/3'.

Automatic conversion script
Id: cif_fix_values 3143 2015-03-26 13:38:13Z robertas 
;
_cod_original_cell_volume 1670.(4)
_cod_database_code 2006759

loop_
_symmetry_equiv_pos_as_xyz
'x, y, z'
'-x+1/2, -y, z+1/2'
'-x, y+1/2, -z+1/2'
'x+1/2, -y+1/2, -z'

loop_
_atom_site_aniso_label
_atom_site_aniso_U_11
_atom_site_aniso_U_22
_atom_site_aniso_U_33
_atom_site_aniso_U_12
_atom_site_aniso_U_13
_atom_site_aniso_U_23
S1 .0433(9) .1052(15) .0704(11) .0215(11) -.0117(9) -.0373(11)
O1 .031(2) .060(2) .052(2) -.005(2) .006(2) -.012(2)
O2 .051(3) .050(2) .059(2) -.024(2) -.019(2) .012(2)
O3 .047(2) .041(2) .060(2) -.011(2) -.010(2) .007(2)
O4 .029(2) .060(3) .061(2) .004(2) -.005(2) -.002(2)
O5 .046(2) .075(3) .068(3) .001(2) .002(2) -.030(2)
O6 .113(4) .103(4) .061(3) .037(4) -.025(3) -.012(3)
O7 .035(2) .195(6) .113(4) .016(4) -.010(3) -.080(4)
C1 .036(3) .031(3) .041(3) -.004(3) .006(3) -.003(2)
C2 .030(3) .035(3) .050(3) .004(3) .002(3) -.002(3)
C3 .036(3) .045(3) .054(3) -.006(3) .000(3) -.005(3)
C4 .029(3) .038(3) .055(3) .001(3) -.002(3) -.012(3)
C5 .051(4) .050(4) .048(3) .000(4) .003(3) .004(3)
C6 .086(6) .097(5) .060(4) -.029(5) .002(4) -.018(4)
C7 .059(4) .062(4) .086(4) -.003(4) -.004(4) .016(4)
C8 .028(3) .063(4) .064(4) .000(3) .002(3) -.022(3)
C9 .041(3) .068(4) .048(3) .008(4) .000(3) -.019(3)
C10 .069(4) .099(5) .072(4) -.035(5) .008(4) -.010(4)
C11 .097(6) .113(6) .048(4) -.031(6) -.002(4) .006(4)
C12 .064(4) .063(4) .053(4) .007(4) -.008(4) -.008(3)
C13 .069(5) .050(4) .064(4) -.010(4) -.003(4) -.005(3)
C14 .066(4) .059(4) .045(3) .003(4) -.004(3) .002(3)
C15 .091(6) .099(5) .071(4) -.009(5) -.020(5) -.012(4)

loop_
_atom_site_label
_atom_site_fract_x
_atom_site_fract_y
_atom_site_fract_z
_atom_site_U_iso_or_equiv
_atom_site_thermal_displace_type
_atom_site_calc_flag
_atom_site_refinement_flags
_atom_site_occupancy
_atom_site_disorder_group
_atom_site_type_symbol
S1 .8957(3) .0593(2) .08197(6) .0730(6) Uani d . 1 . S
O1 .7313(6) .3380(4) .17964(11) .0476(10) Uani d . 1 . O
O2 .8029(6) .3679(4) .25761(12) .0537(11) Uani d . 1 . O
O3 .5191(7) .2090(3) .26380(12) .0496(10) Uani d . 1 . O
O4 .2249(6) .3353(4) .16201(13) .0501(10) Uani d . 1 . O
H4 .0855(8) .324(4) .1674(14) .058(5) Uiso calc R 1 . H
O5 .8120(7) .2043(4) .09475(13) .0629(12) Uani d . 1 . O
O6 .8385(10) -.0288(5) .11895(14) .092(2) Uani d . 1 . O
O7 1.1308(7) .0775(6) .0687(2) .114(2) Uani d . 1 . O
C1 .6461(9) .3880(5) .2222(2) .0359(13) Uani d . 1 . C
H1 .6080(9) .4827(5) .2194(2) .058(5) Uiso calc R 1 . H
C2 .4290(9) .3085(5) .2337(2) .0383(13) Uani d . 1 . C
H2 .3047(9) .3622(5) .2476(2) .058(5) Uiso calc R 1 . H
C3 .3581(9) .2454(6) .1885(2) .0450(14) Uani d . 1 . C
H3 .2753(9) .1611(6) .1933(2) .058(5) Uiso calc R 1 . H
C4 .5926(9) .2244(5) .1658(2) .0404(13) Uani d . 1 . C
H4A .6644(9) .1423(5) .1773(2) .058(5) Uiso calc R 1 . H
C5 .7200(11) .2624(6) .2865(2) .050(2) Uani d . 1 . C
C6 .6545(14) .3197(7) .3323(2) .081(2) Uani d . 1 . C
H6A .7915(14) .3551(7) .3469(2) .092(8) Uiso calc R 1 . H
H6B .5882(14) .2512(7) .3512(2) .092(8) Uiso calc R 1 . H
H6C .5420(14) .3895(7) .3280(2) .092(8) Uiso calc R 1 . H
C7 .9017(12) .1563(6) .2891(2) .069(2) Uani d . 1 . C
H7A 1.0382(12) .1905(6) .3043(2) .092(8) Uiso calc R 1 . H
H7B .9425(12) .1280(6) .2586(2) .092(8) Uiso calc R 1 . H
H7C .8415(12) .0820(6) .3062(2) .092(8) Uiso calc R 1 . H
C8 .5801(9) .2214(6) .1144(2) .052(2) Uani d . 1 . C
H8A .4800(9) .1487(6) .1047(2) .058(5) Uiso calc R 1 . H
H8B .5122(9) .3038(6) .1033(2) .058(5) Uiso calc R 1 . H
C9 .7303(11) .0171(7) .0340(2) .052(2) Uani d . 1 . C
C10 .7665(13) .0807(7) -.0077(2) .080(2) Uani d . 1 . C
H10 .8807(13) .1462(7) -.0100(2) .058(5) Uiso calc R 1 . H
C11 .6367(14) .0480(8) -.0450(2) .086(2) Uani d . 1 . C
H11 .6598(14) .0937(8) -.0725(2) .058(5) Uiso calc R 1 . H
C12 .4711(12) -.0515(6) -.0431(2) .060(2) Uani d . 1 . C
C13 .4369(12) -.1118(6) -.0017(2) .061(2) Uani d . 1 . C
H13 .3232(12) -.1776(6) .0007(2) .058(5) Uiso calc R 1 . H
C14 .5635(11) -.0791(6) .0366(2) .057(2) Uani d . 1 . C
H14 .5357(11) -.1225(6) .0644(2) .058(5) Uiso calc R 1 . H
C15 .3305(13) -.0892(7) -.0847(2) .087(2) Uani d . 1 . C
H15A .3791(13) -.0362(7) -.1104(2) .092(8) Uiso calc R 1 . H
H15B .1675(13) -.0739(7) -.0787(2) .092(8) Uiso calc R 1 . H
H15C .3548(13) -.1816(7) -.0915(2) .092(8) Uiso calc R 1 . H

loop_
_atom_type_symbol
_atom_type_description
_atom_type_scat_dispersion_real
_atom_type_scat_dispersion_imag
_atom_type_scat_source
C C 0.0033 0.0016 'International Tables Vol C Tables 4.2.6.8 and 6.1.1.4'
H H 0.0000 0.0000 'International Tables Vol C Tables 4.2.6.8 and 6.1.1.4'
O O 0.0106 0.0060 'International Tables Vol C Tables 4.2.6.8 and 6.1.1.4'
S S 0.1246 0.1234 'International Tables Vol C Tables 4.2.6.8 and 6.1.1.4'

loop_
_geom_angle_atom_site_label_1
_geom_angle_atom_site_label_2
_geom_angle_atom_site_label_3
_geom_angle
_geom_angle_publ_flag
O7 S1 O6 120.2(4) y
O7 S1 O5 103.5(4) y
O6 S1 O5 109.0(3) y
O7 S1 C9 109.4(3) y
O6 S1 C9 109.1(3) y
O5 S1 C9 104.4(3) y
C1 O1 C4 109.4(4) n
C1 O2 C5 109.3(4) n
C2 O3 C5 108.1(4) n
C8 O5 S1 118.6(4) n
O2 C1 O1 112.0(4) n
O2 C1 C2 106.9(4) n
O1 C1 C2 106.6(4) n
O3 C2 C3 109.6(4) n
O3 C2 C1 102.1(4) n
C3 C2 C1 104.5(4) n
O4 C3 C4 109.3(4) n
O4 C3 C2 110.5(4) n
C4 C3 C2 101.5(4) n
O1 C4 C8 108.6(4) n
O1 C4 C3 104.8(4) n
C8 C4 C3 113.4(4) n
O3 C5 O2 105.9(4) n
O3 C5 C7 108.4(5) n
O2 C5 C7 109.2(5) n
O3 C5 C6 110.7(5) n
O2 C5 C6 108.6(5) n
C7 C5 C6 113.8(5) n
O5 C8 C4 110.6(4) n
C14 C9 C10 118.8(6) n
C14 C9 S1 120.6(5) n
C10 C9 S1 120.5(5) n
C11 C10 C9 120.4(6) n
C10 C11 C12 121.3(6) n
C13 C12 C11 117.2(6) n
C13 C12 C15 121.6(6) n
C11 C12 C15 121.2(6) n
C12 C13 C14 122.5(6) n
C9 C14 C13 119.7(5) n

loop_
_geom_bond_atom_site_label_1
_geom_bond_atom_site_label_2
_geom_bond_site_symmetry_2
_geom_bond_distance
_geom_bond_publ_flag
S1 O7 . 1.410(5) y
S1 O6 . 1.430(5) y
S1 O5 . 1.579(5) y
S1 C9 . 1.738(6) y
O1 C1 . 1.421(5) n
O1 C4 . 1.447(6) n
O2 C1 . 1.380(6) n
O2 C5 . 1.433(6) n
O3 C2 . 1.426(5) n
O3 C5 . 1.429(7) n
O4 C3 . 1.411(6) n
O5 C8 . 1.454(7) n
C1 C2 . 1.513(7) n
C2 C3 . 1.512(7) n
C3 C4 . 1.509(7) n
C4 C8 . 1.496(7) n
C5 C7 . 1.491(8) n
C5 C6 . 1.498(8) n
C9 C14 . 1.360(8) n
C9 C10 . 1.385(8) n
C10 C11 . 1.355(9) n
C11 C12 . 1.379(9) n
C12 C13 . 1.361(8) n
C12 C15 . 1.501(8) n
C13 C14 . 1.368(7) n

loop_
_geom_torsion_atom_site_label_1
_geom_torsion_atom_site_label_2
_geom_torsion_atom_site_label_3
_geom_torsion_atom_site_label_4
_geom_torsion
_geom_torsion_publ_flag
O7 S1 O5 C8 -174.1(4) n
O6 S1 O5 C8 -45.1(5) n
C9 S1 O5 C8 71.5(4) n
C5 O2 C1 O1 -105.8(5) n
C5 O2 C1 C2 10.7(5) n
C4 O1 C1 O2 111.7(5) n
C4 O1 C1 C2 -5.0(5) n
C5 O3 C2 C3 138.3(4) n
C5 O3 C2 C1 28.0(4) n
O2 C1 C2 O3 -23.7(5) n
O1 C1 C2 O3 96.3(4) n
O2 C1 C2 C3 -137.9(4) n
O1 C1 C2 C3 -17.9(5) n
O3 C2 C3 O4 167.8(4) n
C1 C2 C3 O4 -83.5(5) n
O3 C2 C3 C4 -76.4(5) n
C1 C2 C3 C4 32.4(5) n
C1 O1 C4 C8 147.5(4) n
C1 O1 C4 C3 26.0(5) n
O4 C3 C4 O1 81.0(4) n
C2 C3 C4 O1 -35.7(5) n
O4 C3 C4 C8 -37.3(6) y
C2 C3 C4 C8 -154.0(4) n
C2 O3 C5 O2 -22.6(5) n
C2 O3 C5 C7 -139.6(5) n
C2 O3 C5 C6 94.9(5) n
C1 O2 C5 O3 6.6(5) n
C1 O2 C5 C7 123.1(5) n
C1 O2 C5 C6 -112.3(5) n
S1 O5 C8 C4 95.0(5) y
O1 C4 C8 O5 62.5(6) n
C3 C4 C8 O5 178.6(5) n
O7 S1 C9 C14 138.4(5) n
O6 S1 C9 C14 5.0(6) n
O5 S1 C9 C14 -111.4(5) n
O7 S1 C9 C10 -41.4(7) n
O6 S1 C9 C10 -174.8(5) n
O5 S1 C9 C10 68.8(6) n
C14 C9 C10 C11 0.5(10) n
S1 C9 C10 C11 -179.7(6) n
C9 C10 C11 C12 -2.1(11) n
C10 C11 C12 C13 2.6(10) n
C10 C11 C12 C15 -178.9(7) n
C11 C12 C13 C14 -1.7(9) n
C15 C12 C13 C14 179.8(6) n
C10 C9 C14 C13 0.5(9) n
S1 C9 C14 C13 -179.3(5) n
C12 C13 C14 C9 0.2(9) n

loop_
_cod_related_entry_id
_cod_related_entry_database
_cod_related_entry_code
1 ChemSpider 9419888
